data_2229087
loop_
_publ_author_name
'Bian, Jiang'
'Zhang, Ying'
'Yan, Xiaoyan'

_publ_section_title
;
 <i>trans</i>-2,3-Bis(2,4,5-trimethyl-3-thienyl)but-2-enedinitrile
;
_journal_coeditor_code HG2788
_journal_issue 2
_journal_name_full 'Acta Crystallographica Section E'
_journal_page_first o399
_journal_paper_doi 10.1107/S1600536811001176
_journal_volume 67
_journal_year 2011
_chemical_formula_iupac 'C18 H18 N2 S2'
_chemical_formula_moiety 'C18 H18 N2 S2'
_chemical_formula_sum 'C18 H18 N2 S2'
_chemical_formula_weight 326.46
_chemical_name_systematic
;
<i>trans</i>-2,3-Bis(2,4,5-trimethyl-3-thienyl)but-2-enedinitrile
;
_space_group_IT_number 2
_symmetry_cell_setting triclinic
_symmetry_space_group_name_Hall '-P 1'
_symmetry_space_group_name_H-M 'P -1'
_atom_sites_solution_hydrogens geom
_atom_sites_solution_primary direct
_atom_sites_solution_secondary difmap
_audit_creation_method SHELXL-97
_cell_angle_alpha 85.271(2)
_cell_angle_beta 71.058(2)
_cell_angle_gamma 77.171(2)
_cell_formula_units_Z 2
_cell_length_a 8.8368(10)
_cell_length_b 9.1785(10)
_cell_length_c 11.4160(12)
_cell_measurement_reflns_used 2501
_cell_measurement_temperature 273(2)
_cell_measurement_theta_max 25.11
_cell_measurement_theta_min 2.27
_cell_volume 853.88(16)
_computing_cell_refinement 'SAINT (Bruker, 1999)'
_computing_data_collection 'SMART (Bruker, 1998)'
_computing_data_reduction 'SAINT (Bruker, 1999)'
_computing_molecular_graphics 'SHELXTL (Sheldrick, 2008)'
_computing_publication_material 'SHELXTL (Sheldrick, 2008)'
_computing_structure_refinement 'SHELXTL (Sheldrick, 2008)'
_computing_structure_solution 'SHELXTL (Sheldrick, 2008)'
_diffrn_ambient_temperature 273(2)
_diffrn_measured_fraction_theta_full 0.991
_diffrn_measured_fraction_theta_max 0.942
_diffrn_measurement_device_type 'Bruker SMART CCD area-detector'
_diffrn_measurement_method '\f and \w'
_diffrn_radiation_monochromator graphite
_diffrn_radiation_source 'fine-focus sealed tube'
_diffrn_radiation_type MoK\a
_diffrn_radiation_wavelength 0.71073
_diffrn_reflns_av_R_equivalents 0.0195
_diffrn_reflns_av_sigmaI/netI 0.0553
_diffrn_reflns_limit_h_max 9
_diffrn_reflns_limit_h_min -11
_diffrn_reflns_limit_k_max 11
_diffrn_reflns_limit_k_min -11
_diffrn_reflns_limit_l_max 14
_diffrn_reflns_limit_l_min -13
_diffrn_reflns_number 5025
_diffrn_reflns_theta_full 25.00
_diffrn_reflns_theta_max 27.47
_diffrn_reflns_theta_min 1.89
_diffrn_standards_decay_% 0
_diffrn_standards_number 0
_exptl_absorpt_coefficient_mu 0.310
_exptl_absorpt_correction_T_max 0.9183
_exptl_absorpt_correction_T_min 0.8862
_exptl_absorpt_correction_type multi-scan
_exptl_absorpt_process_details '(SADABS; Sheldrick, 1996)'
_exptl_crystal_colour yellow
_exptl_crystal_density_diffrn 1.270
_exptl_crystal_density_method 'not measured'
_exptl_crystal_description block
_exptl_crystal_F_000 344
_exptl_crystal_size_max 0.40
_exptl_crystal_size_mid 0.32
_exptl_crystal_size_min 0.28
_refine_diff_density_max 0.280
_refine_diff_density_min -0.226
_refine_ls_extinction_method none
_refine_ls_goodness_of_fit_ref 1.058
_refine_ls_hydrogen_treatment constr
_refine_ls_matrix_type full
_refine_ls_number_parameters 199
_refine_ls_number_reflns 3686
_refine_ls_number_restraints 0
_refine_ls_restrained_S_all 1.058
_refine_ls_R_factor_all 0.0978
_refine_ls_R_factor_gt 0.0575
_refine_ls_shift/su_max 0.000
_refine_ls_shift/su_mean 0.000
_refine_ls_structure_factor_coef Fsqd
_refine_ls_weighting_details 'calc w=1/[\s^2^(Fo^2^)+(0.0826P)^2^+0.1249P] where P=(Fo^2^+2Fc^2^)/3'
_refine_ls_weighting_scheme calc
_refine_ls_wR_factor_gt 0.1507
_refine_ls_wR_factor_ref 0.1747
_reflns_number_gt 2264
_reflns_number_total 3686
_reflns_threshold_expression I>2\s(I)
_cod_data_source_file hg2788.cif
_cod_data_source_block I
_cod_database_code 2229087
_cod_database_fobs_code 2229087

loop_
_symmetry_equiv_pos_as_xyz
'x, y, z'
'-x, -y, -z'

loop_
_atom_site_type_symbol
_atom_site_label
_atom_site_fract_x
_atom_site_fract_y
_atom_site_fract_z
_atom_site_U_iso_or_equiv
_atom_site_adp_type
_atom_site_calc_flag
_atom_site_refinement_flags
_atom_site_occupancy
_atom_site_disorder_assembly
_atom_site_disorder_group
S S1 0.36871(11) 0.71963(9) 0.60411(8) 0.0553(3) Uani d . 1 . .
S S2 0.40282(12) -0.15478(10) 0.92480(9) 0.0616(3) Uani d . 1 . .
C C12 0.2777(4) 0.4790(3) 0.6886(3) 0.0409(7) Uani d . 1 . .
C C2 0.2998(4) 0.1229(3) 0.8994(3) 0.0428(7) Uani d . 1 . .
C C10 0.2760(4) 0.3248(3) 0.7386(3) 0.0420(7) Uani d . 1 . .
C C15 0.1480(4) 0.5656(3) 0.6474(2) 0.0410(7) Uani d . 1 . .
C C13 0.4056(4) 0.5472(4) 0.6719(3) 0.0474(8) Uani d . 1 . .
C C8 0.2843(4) 0.2788(3) 0.8535(3) 0.0438(7) Uani d . 1 . .
C C11 0.2615(4) 0.2192(4) 0.6591(3) 0.0481(8) Uani d . 1 . .
C C14 0.1819(4) 0.6995(3) 0.5987(3) 0.0459(7) Uani d . 1 . .
C C3 0.1900(4) 0.0800(3) 1.0143(3) 0.0457(7) Uani d . 1 . .
C C1 0.4219(4) 0.0072(3) 0.8411(3) 0.0481(8) Uani d . 1 . .
C C4 0.2314(4) -0.0692(4) 1.0389(3) 0.0527(8) Uani d . 1 . .
C C18 -0.0090(4) 0.5183(4) 0.6644(3) 0.0556(9) Uani d . 1 . .
H H18A -0.0777 0.5931 0.6298 0.083 Uiso calc R 1 . .
H H18B -0.0636 0.5061 0.7512 0.083 Uiso calc R 1 . .
H H18C 0.0133 0.4252 0.6232 0.083 Uiso calc R 1 . .
N N2 0.2477(4) 0.1424(3) 0.5914(3) 0.0682(9) Uani d . 1 . .
C C9 0.2797(5) 0.3908(4) 0.9369(3) 0.0543(8) Uani d . 1 . .
C C7 0.0454(5) 0.1843(4) 1.0961(3) 0.0654(10) Uani d . 1 . .
H H7A -0.0088 0.1304 1.1673 0.098 Uiso calc R 1 . .
H H7B -0.0292 0.2258 1.0509 0.098 Uiso calc R 1 . .
H H7C 0.0816 0.2635 1.1223 0.098 Uiso calc R 1 . .
N N1 0.2708(5) 0.4759(4) 1.0067(3) 0.0814(11) Uani d . 1 . .
C C6 0.5626(4) 0.0063(4) 0.7253(3) 0.0651(10) Uani d . 1 . .
H H6A 0.5563 0.1048 0.6892 0.098 Uiso calc R 1 . .
H H6B 0.5588 -0.0623 0.6677 0.098 Uiso calc R 1 . .
H H6C 0.6632 -0.0242 0.7444 0.098 Uiso calc R 1 . .
C C17 0.0801(5) 0.8252(4) 0.5472(3) 0.0655(10) Uani d . 1 . .
H H17A -0.0200 0.7979 0.5506 0.098 Uiso calc R 1 . .
H H17B 0.1395 0.8446 0.4628 0.098 Uiso calc R 1 . .
H H17C 0.0558 0.9133 0.5953 0.098 Uiso calc R 1 . .
C C16 0.5635(4) 0.4920(4) 0.6983(4) 0.0648(10) Uani d . 1 . .
H H16A 0.5649 0.3945 0.7361 0.097 Uiso calc R 1 . .
H H16B 0.5745 0.5595 0.7536 0.097 Uiso calc R 1 . .
H H16C 0.6526 0.4866 0.6223 0.097 Uiso calc R 1 . .
C C5 0.1468(6) -0.1591(4) 1.1464(3) 0.0789(12) Uani d . 1 . .
H H5A 0.0541 -0.0947 1.2009 0.118 Uiso calc R 1 . .
H H5B 0.2214 -0.2043 1.1906 0.118 Uiso calc R 1 . .
H H5C 0.1108 -0.2356 1.1164 0.118 Uiso calc R 1 . .

loop_
_atom_site_aniso_label
_atom_site_aniso_U_11
_atom_site_aniso_U_22
_atom_site_aniso_U_33
_atom_site_aniso_U_12
_atom_site_aniso_U_13
_atom_site_aniso_U_23
S1 0.0595(6) 0.0513(5) 0.0576(5) -0.0242(4) -0.0145(4) 0.0040(4)
S2 0.0718(6) 0.0429(5) 0.0699(6) -0.0036(4) -0.0276(5) -0.0013(4)
C12 0.0455(17) 0.0419(17) 0.0338(15) -0.0106(14) -0.0097(13) -0.0001(12)
C2 0.0490(18) 0.0417(17) 0.0398(16) -0.0079(14) -0.0178(14) -0.0006(13)
C10 0.0425(17) 0.0417(16) 0.0412(16) -0.0105(13) -0.0110(13) -0.0025(13)
C15 0.0431(17) 0.0462(17) 0.0327(15) -0.0112(14) -0.0094(13) -0.0006(13)
C13 0.0443(18) 0.0493(19) 0.0475(17) -0.0128(15) -0.0104(14) -0.0026(14)
C8 0.0510(18) 0.0394(16) 0.0399(16) -0.0092(14) -0.0126(14) -0.0028(13)
C11 0.055(2) 0.0485(19) 0.0433(17) -0.0162(15) -0.0156(15) 0.0022(15)
C14 0.0520(19) 0.0447(18) 0.0411(16) -0.0101(15) -0.0151(14) 0.0010(14)
C3 0.0533(19) 0.0490(18) 0.0367(16) -0.0127(15) -0.0153(14) -0.0003(13)
C1 0.0486(19) 0.0449(18) 0.0508(18) -0.0058(15) -0.0169(15) -0.0058(15)
C4 0.069(2) 0.0485(19) 0.0479(18) -0.0186(17) -0.0261(16) 0.0059(15)
C18 0.051(2) 0.063(2) 0.058(2) -0.0173(17) -0.0203(16) 0.0035(17)
N2 0.084(2) 0.066(2) 0.0641(19) -0.0231(17) -0.0289(17) -0.0100(17)
C9 0.073(2) 0.0437(18) 0.0458(18) -0.0077(17) -0.0213(17) -0.0013(15)
C7 0.072(2) 0.065(2) 0.051(2) -0.0134(19) -0.0064(18) -0.0075(17)
N1 0.130(3) 0.057(2) 0.060(2) -0.019(2) -0.032(2) -0.0110(17)
C6 0.050(2) 0.064(2) 0.070(2) -0.0069(18) -0.0050(18) -0.0098(19)
C17 0.084(3) 0.051(2) 0.063(2) -0.0120(19) -0.029(2) 0.0108(17)
C16 0.050(2) 0.069(2) 0.081(3) -0.0162(18) -0.0243(19) -0.006(2)
C5 0.117(4) 0.067(3) 0.060(2) -0.038(2) -0.031(2) 0.017(2)

loop_
_atom_type_symbol
_atom_type_description
_atom_type_scat_dispersion_real
_atom_type_scat_dispersion_imag
_atom_type_scat_source
C C 0.0033 0.0016 'International Tables Vol C Tables 4.2.6.8 and 6.1.1.4'
H H 0.0000 0.0000 'International Tables Vol C Tables 4.2.6.8 and 6.1.1.4'
N N 0.0061 0.0033 'International Tables Vol C Tables 4.2.6.8 and 6.1.1.4'
S S 0.1246 0.1234 'International Tables Vol C Tables 4.2.6.8 and 6.1.1.4'

loop_
_geom_angle_atom_site_label_1
_geom_angle_atom_site_label_2
_geom_angle_atom_site_label_3
_geom_angle_site_symmetry_1
_geom_angle_site_symmetry_3
_geom_angle
_geom_angle_publ_flag
C13 S1 C14 . . 92.95(15) ?
C1 S2 C4 . . 93.19(15) ?
C13 C12 C15 . . 114.4(3) ?
C13 C12 C10 . . 123.2(3) ?
C15 C12 C10 . . 122.3(3) ?
C1 C2 C3 . . 113.7(3) ?
C1 C2 C8 . . 124.0(3) ?
C3 C2 C8 . . 122.3(3) ?
C8 C10 C11 . . 118.9(3) ?
C8 C10 C12 . . 124.9(3) ?
C11 C10 C12 . . 116.2(2) ?
C14 C15 C12 . . 111.4(3) ?
C14 C15 C18 . . 124.7(3) ?
C12 C15 C18 . . 123.8(3) ?
C12 C13 C16 . . 130.3(3) ?
C12 C13 S1 . . 109.8(2) ?
C16 C13 S1 . . 119.8(2) ?
C10 C8 C9 . . 117.8(3) ?
C10 C8 C2 . . 125.3(3) ?
C9 C8 C2 . . 116.9(3) ?
N2 C11 C10 . . 175.8(3) ?
C15 C14 C17 . . 129.5(3) ?
C15 C14 S1 . . 111.4(2) ?
C17 C14 S1 . . 119.1(3) ?
C4 C3 C2 . . 111.6(3) ?
C4 C3 C7 . . 123.7(3) ?
C2 C3 C7 . . 124.6(3) ?
C2 C1 C6 . . 130.3(3) ?
C2 C1 S2 . . 110.3(2) ?
C6 C1 S2 . . 119.4(2) ?
C3 C4 C5 . . 128.6(3) ?
C3 C4 S2 . . 111.2(2) ?
C5 C4 S2 . . 120.2(3) ?
C15 C18 H18A . . 109.5 ?
C15 C18 H18B . . 109.5 ?
H18A C18 H18B . . 109.5 ?
C15 C18 H18C . . 109.5 ?
H18A C18 H18C . . 109.5 ?
H18B C18 H18C . . 109.5 ?
N1 C9 C8 . . 176.8(4) ?
C3 C7 H7A . . 109.5 ?
C3 C7 H7B . . 109.5 ?
H7A C7 H7B . . 109.5 ?
C3 C7 H7C . . 109.5 ?
H7A C7 H7C . . 109.5 ?
H7B C7 H7C . . 109.5 ?
C1 C6 H6A . . 109.5 ?
C1 C6 H6B . . 109.5 ?
H6A C6 H6B . . 109.5 ?
C1 C6 H6C . . 109.5 ?
H6A C6 H6C . . 109.5 ?
H6B C6 H6C . . 109.5 ?
C14 C17 H17A . . 109.5 ?
C14 C17 H17B . . 109.5 ?
H17A C17 H17B . . 109.5 ?
C14 C17 H17C . . 109.5 ?
H17A C17 H17C . . 109.5 ?
H17B C17 H17C . . 109.5 ?
C13 C16 H16A . . 109.5 ?
C13 C16 H16B . . 109.5 ?
H16A C16 H16B . . 109.5 ?
C13 C16 H16C . . 109.5 ?
H16A C16 H16C . . 109.5 ?
H16B C16 H16C . . 109.5 ?
C4 C5 H5A . . 109.5 ?
C4 C5 H5B . . 109.5 ?
H5A C5 H5B . . 109.5 ?
C4 C5 H5C . . 109.5 ?
H5A C5 H5C . . 109.5 ?
H5B C5 H5C . . 109.5 ?

loop_
_geom_bond_atom_site_label_1
_geom_bond_atom_site_label_2
_geom_bond_site_symmetry_2
_geom_bond_distance
_geom_bond_publ_flag
S1 C13 . 1.716(3) ?
S1 C14 . 1.723(3) ?
S2 C1 . 1.711(3) ?
S2 C4 . 1.723(4) ?
C12 C13 . 1.364(4) ?
C12 C15 . 1.432(4) ?
C12 C10 . 1.483(4) ?
C2 C1 . 1.370(4) ?
C2 C3 . 1.441(4) ?
C2 C8 . 1.476(4) ?
C10 C8 . 1.364(4) ?
C10 C11 . 1.433(4) ?
C15 C14 . 1.361(4) ?
C15 C18 . 1.493(4) ?
C13 C16 . 1.492(5) ?
C8 C9 . 1.443(4) ?
C11 N2 . 1.140(4) ?
C14 C17 . 1.502(4) ?
C3 C4 . 1.367(4) ?
C3 C7 . 1.500(5) ?
C1 C6 . 1.491(5) ?
C4 C5 . 1.503(5) ?
C18 H18A . 0.9600 ?
C18 H18B . 0.9600 ?
C18 H18C . 0.9600 ?
C9 N1 . 1.133(4) ?
C7 H7A . 0.9600 ?
C7 H7B . 0.9600 ?
C7 H7C . 0.9600 ?
C6 H6A . 0.9600 ?
C6 H6B . 0.9600 ?
C6 H6C . 0.9600 ?
C17 H17A . 0.9600 ?
C17 H17B . 0.9600 ?
C17 H17C . 0.9600 ?
C16 H16A . 0.9600 ?
C16 H16B . 0.9600 ?
C16 H16C . 0.9600 ?
C5 H5A . 0.9600 ?
C5 H5B . 0.9600 ?
C5 H5C . 0.9600 ?

loop_
_geom_torsion_atom_site_label_1
_geom_torsion_atom_site_label_2
_geom_torsion_atom_site_label_3
_geom_torsion_atom_site_label_4
_geom_torsion_site_symmetry_1
_geom_torsion_site_symmetry_2
_geom_torsion_site_symmetry_3
_geom_torsion_site_symmetry_4
_geom_torsion
_geom_torsion_publ_flag
C13 C12 C10 C8 . . . . 61.6(4) ?
C15 C12 C10 C8 . . . . -121.9(3) ?
C13 C12 C10 C11 . . . . -119.5(3) ?
C15 C12 C10 C11 . . . . 57.0(4) ?
C13 C12 C15 C14 . . . . 0.4(4) ?
C10 C12 C15 C14 . . . . -176.3(3) ?
C13 C12 C15 C18 . . . . -175.5(3) ?
C10 C12 C15 C18 . . . . 7.7(4) ?
C15 C12 C13 C16 . . . . -177.6(3) ?
C10 C12 C13 C16 . . . . -0.9(5) ?
C15 C12 C13 S1 . . . . -0.3(3) ?
C10 C12 C13 S1 . . . . 176.4(2) ?
C14 S1 C13 C12 . . . . 0.1(2) ?
C14 S1 C13 C16 . . . . 177.7(3) ?
C11 C10 C8 C9 . . . . -173.0(3) ?
C12 C10 C8 C9 . . . . 5.9(5) ?
C11 C10 C8 C2 . . . . 7.8(5) ?
C12 C10 C8 C2 . . . . -173.3(3) ?
C1 C2 C8 C10 . . . . 55.5(5) ?
C3 C2 C8 C10 . . . . -127.3(3) ?
C1 C2 C8 C9 . . . . -123.7(3) ?
C3 C2 C8 C9 . . . . 53.5(4) ?
C8 C10 C11 N2 . . . . 167(5) ?
C12 C10 C11 N2 . . . . -12(5) ?
C12 C15 C14 C17 . . . . -178.7(3) ?
C18 C15 C14 C17 . . . . -2.8(5) ?
C12 C15 C14 S1 . . . . -0.3(3) ?
C18 C15 C14 S1 . . . . 175.6(2) ?
C13 S1 C14 C15 . . . . 0.1(2) ?
C13 S1 C14 C17 . . . . 178.7(3) ?
C1 C2 C3 C4 . . . . -0.9(4) ?
C8 C2 C3 C4 . . . . -178.3(3) ?
C1 C2 C3 C7 . . . . -179.5(3) ?
C8 C2 C3 C7 . . . . 3.1(5) ?
C3 C2 C1 C6 . . . . -176.8(3) ?
C8 C2 C1 C6 . . . . 0.6(5) ?
C3 C2 C1 S2 . . . . 0.6(3) ?
C8 C2 C1 S2 . . . . 177.9(2) ?
C4 S2 C1 C2 . . . . -0.1(3) ?
C4 S2 C1 C6 . . . . 177.6(3) ?
C2 C3 C4 C5 . . . . -178.2(3) ?
C7 C3 C4 C5 . . . . 0.4(5) ?
C2 C3 C4 S2 . . . . 0.8(3) ?
C7 C3 C4 S2 . . . . 179.4(3) ?
C1 S2 C4 C3 . . . . -0.4(3) ?
C1 S2 C4 C5 . . . . 178.7(3) ?
C10 C8 C9 N1 . . . . 133(7) ?
C2 C8 C9 N1 . . . . -48(7) ?

loop_
_cod_related_entry_id
_cod_related_entry_database
_cod_related_entry_code
1 ChemSpider 10760774
